data_1519715
loop_
_publ_author_name
'Hwang, Jungwun'
'Dial, Brent E.'
'Li, Ping'
'Kozik, Michael E.'
'Smith, Mark D.'
'Shimizu, Ken D.'

_publ_section_title
;
 How important are dispersion interactions to the strength of aromatic
 stacking interactions in solution?
;
_journal_issue 7
_journal_name_full 'Chem. Sci.'
_journal_page_first 4358
_journal_paper_doi 10.1039/C5SC01370D
_journal_volume 6
_journal_year 2015
_chemical_absolute_configuration unk
_chemical_formula_moiety 'C42 H29 N O4'
_chemical_formula_sum 'C42 H29 N O4'
_chemical_formula_weight 611.66
_chemical_name_systematic
;
 ? 
;
_space_group_crystal_system orthorhombic
_space_group_IT_number 19
_space_group_name_Hall 'P 2ac 2ab'
_space_group_name_H-M_alt 'P 21 21 21'
_symmetry_space_group_name_Hall 'P 2ac 2ab'
_symmetry_space_group_name_H-M 'P 21 21 21'
_atom_sites_solution_hydrogens geom
_atom_sites_solution_primary direct
_atom_sites_solution_secondary difmap
_audit_creation_date 2013-05-10
_audit_creation_method
;
  Olex2 1.2
  (compiled Apr 23 2013 17:59:47, GUI svn.r4466)
;
_audit_update_record
;
2015-04-09 deposited with the CCDC.
2015-05-18 downloaded from the CCDC.
;
_cell_angle_alpha 90.00
_cell_angle_beta 90.00
_cell_angle_gamma 90.00
_cell_formula_units_Z 4
_cell_length_a 8.0214(14)
_cell_length_b 18.267(3)
_cell_length_c 21.084(4)
_cell_measurement_reflns_used 1634
_cell_measurement_temperature 100(2)
_cell_measurement_theta_max 19.73
_cell_measurement_theta_min 2.23
_cell_volume 3089.4(9)
_computing_cell_refinement 'SAINT v6.45A (Bruker, 2003)'
_computing_data_reduction 'SAINT v6.45A (Bruker, 2003)'
_computing_molecular_graphics
;
O. V. Dolomanov, L. J. Bourhis, R. J. Gildea, J. A. K. Howard and H. Puschmann,
OLEX2: a complete structure solution, refinement and analysis program.
J. Appl. Cryst. (2009). 42, 339-341.
;
_computing_publication_material
;
O. V. Dolomanov, L. J. Bourhis, R. J. Gildea, J. A. K. Howard and H. Puschmann,
OLEX2: a complete structure solution, refinement and analysis program.
J. Appl. Cryst. (2009). 42, 339-341.
;
_computing_structure_refinement
;
SHELXL, G.M. Sheldrick, Acta Cryst.
(2008). A64, 112-122
;
_computing_structure_solution
;
SHELXS, G.M. Sheldrick, Acta Cryst.
(2008). A64, 112-122
;
_diffrn_ambient_temperature 100(2)
_diffrn_measured_fraction_theta_full 1.000
_diffrn_measured_fraction_theta_max 1.000
_diffrn_measurement_device_type 'CCD area detector'
_diffrn_measurement_method 'phi and omega scans'
_diffrn_radiation_monochromator graphite
_diffrn_radiation_type MoK\a
_diffrn_radiation_wavelength 0.71073
_diffrn_reflns_av_R_equivalents 0.1259
_diffrn_reflns_av_unetI/netI 0.0822
_diffrn_reflns_limit_h_max 9
_diffrn_reflns_limit_h_min -9
_diffrn_reflns_limit_k_max 21
_diffrn_reflns_limit_k_min -21
_diffrn_reflns_limit_l_max 24
_diffrn_reflns_limit_l_min -24
_diffrn_reflns_number 34516
_diffrn_reflns_theta_full 24.38
_diffrn_reflns_theta_max 24.38
_diffrn_reflns_theta_min 1.47
_diffrn_source 'fine-focus sealed tube'
_diffrn_source_current 35.0
_diffrn_source_power 1.575
_diffrn_source_target Mo
_diffrn_source_voltage 45.0
_exptl_absorpt_coefficient_mu 0.084
_exptl_absorpt_correction_type none
_exptl_crystal_colour colorless
_exptl_crystal_density_diffrn 1.315
_exptl_crystal_density_method 'not measured'
_exptl_crystal_description plate
_exptl_crystal_F_000 1280
_exptl_crystal_size_max 0.28
_exptl_crystal_size_mid 0.18
_exptl_crystal_size_min 0.05
_refine_diff_density_max 0.143
_refine_diff_density_min -0.179
_refine_diff_density_rms 0.034
_refine_ls_extinction_method none
_refine_ls_goodness_of_fit_ref 0.804
_refine_ls_hydrogen_treatment constr
_refine_ls_matrix_type full
_refine_ls_number_parameters 424
_refine_ls_number_reflns 2902
_refine_ls_number_restraints 0
_refine_ls_restrained_S_all 0.804
_refine_ls_R_factor_all 0.0573
_refine_ls_R_factor_gt 0.0340
_refine_ls_shift/su_max 0.000
_refine_ls_shift/su_mean 0.000
_refine_ls_structure_factor_coef Fsqd
_refine_ls_weighting_details 'calc w=1/[\s^2^(Fo^2^)+(0.0010P)^2^+0.0000P] where P=(Fo^2^+2Fc^2^)/3'
_refine_ls_weighting_scheme calc
_refine_ls_wR_factor_gt 0.0364
_refine_ls_wR_factor_ref 0.0403
_reflns_number_gt 2143
_reflns_number_total 2902
_reflns_threshold_expression >2sigma(I)
_cod_data_source_file c5sc01370d2.cif
_cod_data_source_block mk157m
_cod_depositor_comments 'Adding full bibliography for 1519714--1519716.cif.'
_cod_database_code 1519715
_olex2_refinement_description
;
1. Fixed Uiso
 At 1.2 times of:
  All C(H) groups
2.a Ternary CH refined with riding coordinates:
 C2(H2), C5(H5)
2.b Aromatic/amide H refined with riding coordinates:
 C9(H9), C10(H10), C11(H11), C12(H12), C14(H14), C15(H15), C16(H16), C17(H17),
 C18(H18), C20(H20), C21(H21), C22(H22), C23(H23), C24(H24), C27(H27), C28(H28),
  C29(H29), C30(H30), C32(H32), C33(H33), C35(H35), C36(H36), C38(H38),
 C39(H39), C40(H40), C41(H41), C42(H42)
;

loop_
_space_group_symop_id
_space_group_symop_operation_xyz
1 'x, y, z'
2 '-x+1/2, -y, z+1/2'
3 'x+1/2, -y+1/2, -z'
4 '-x, y+1/2, -z+1/2'

loop_
_atom_site_label
_atom_site_type_symbol
_atom_site_fract_x
_atom_site_fract_y
_atom_site_fract_z
_atom_site_U_iso_or_equiv
_atom_site_adp_type
_atom_site_occupancy
_atom_site_symmetry_multiplicity
_atom_site_calc_flag
_atom_site_refinement_flags
O1 O 0.1431(2) 0.63391(10) 0.46496(9) 0.0200(5) Uani 1 1 d .
O2 O 0.4453(3) 0.48412(11) 0.33841(9) 0.0275(6) Uani 1 1 d .
O3 O 0.2808(3) 0.40659(10) 0.53492(10) 0.0302(6) Uani 1 1 d .
O4 O 0.3006(3) 0.30533(11) 0.39830(10) 0.0316(6) Uani 1 1 d .
N1 N 0.3936(3) 0.43711(12) 0.43803(11) 0.0212(7) Uani 1 1 d .
C1 C 0.2581(4) 0.61668(16) 0.41360(14) 0.0202(8) Uani 1 1 d .
C2 C 0.2173(4) 0.53327(15) 0.40459(13) 0.0203(8) Uani 1 1 d .
H2 H 0.1220 0.5263 0.3746 0.024 Uiso 1 1 calc R
C3 C 0.3631(4) 0.48443(16) 0.38703(15) 0.0217(8) Uani 1 1 d .
C4 C 0.2820(4) 0.44493(16) 0.48797(14) 0.0223(8) Uani 1 1 d .
C5 C 0.1695(4) 0.50910(14) 0.47262(13) 0.0183(8) Uani 1 1 d .
H5 H 0.0495 0.4945 0.4748 0.022 Uiso 1 1 calc R
C6 C 0.2014(4) 0.58039(16) 0.51161(13) 0.0188(8) Uani 1 1 d .
C7 C 0.3875(4) 0.59571(15) 0.51037(14) 0.0183(8) Uani 1 1 d .
C8 C 0.4241(4) 0.61948(15) 0.44904(14) 0.0176(8) Uani 1 1 d .
C9 C 0.5863(4) 0.63504(15) 0.43125(15) 0.0223(8) Uani 1 1 d .
H9 H 0.6116 0.6502 0.3892 0.027 Uiso 1 1 calc R
C10 C 0.7107(4) 0.62798(16) 0.47639(14) 0.0261(8) Uani 1 1 d .
H10 H 0.8226 0.6393 0.4653 0.031 Uiso 1 1 calc R
C11 C 0.6747(4) 0.60462(16) 0.53768(15) 0.0273(9) Uani 1 1 d .
H11 H 0.7621 0.6004 0.5679 0.033 Uiso 1 1 calc R
C12 C 0.5111(4) 0.58727(16) 0.55541(14) 0.0232(8) Uani 1 1 d .
H12 H 0.4860 0.5703 0.5969 0.028 Uiso 1 1 calc R
C13 C 0.2290(4) 0.66448(15) 0.35708(14) 0.0195(8) Uani 1 1 d .
C14 C 0.3007(4) 0.64541(16) 0.29936(14) 0.0250(8) Uani 1 1 d .
H14 H 0.3679 0.6027 0.2964 0.030 Uiso 1 1 calc R
C15 C 0.2745(4) 0.68855(16) 0.24602(14) 0.0270(8) Uani 1 1 d .
H15 H 0.3246 0.6757 0.2067 0.032 Uiso 1 1 calc R
C16 C 0.1754(4) 0.75023(17) 0.25034(15) 0.0295(9) Uani 1 1 d .
H16 H 0.1558 0.7794 0.2138 0.035 Uiso 1 1 calc R
C17 C 0.1051(4) 0.76933(16) 0.30758(15) 0.0288(9) Uani 1 1 d .
H17 H 0.0383 0.8121 0.3105 0.035 Uiso 1 1 calc R
C18 C 0.1311(4) 0.72657(15) 0.36102(15) 0.0254(8) Uani 1 1 d .
H18 H 0.0818 0.7400 0.4003 0.031 Uiso 1 1 calc R
C19 C 0.1133(4) 0.58956(16) 0.57389(13) 0.0183(8) Uani 1 1 d .
C20 C 0.0881(4) 0.65920(16) 0.59798(14) 0.0229(8) Uani 1 1 d .
H20 H 0.1248 0.7007 0.5747 0.027 Uiso 1 1 calc R
C21 C 0.0099(4) 0.66866(17) 0.65580(14) 0.0273(9) Uani 1 1 d .
H21 H -0.0082 0.7166 0.6719 0.033 Uiso 1 1 calc R
C22 C -0.0424(4) 0.60835(18) 0.69042(15) 0.0303(9) Uani 1 1 d .
H22 H -0.0959 0.6149 0.7302 0.036 Uiso 1 1 calc R
C23 C -0.0162(4) 0.53877(18) 0.66687(15) 0.0311(9) Uani 1 1 d .
H23 H -0.0512 0.4974 0.6907 0.037 Uiso 1 1 calc R
C24 C 0.0607(4) 0.52917(17) 0.60866(14) 0.0264(9) Uani 1 1 d .
H24 H 0.0776 0.4812 0.5925 0.032 Uiso 1 1 calc R
C25 C 0.5158(4) 0.37975(16) 0.43553(14) 0.0220(8) Uani 1 1 d .
C26 C 0.4672(4) 0.31132(17) 0.41544(15) 0.0247(8) Uani 1 1 d .
C27 C 0.5798(4) 0.25394(16) 0.41467(14) 0.0263(9) Uani 1 1 d .
H27 H 0.5459 0.2062 0.4024 0.032 Uiso 1 1 calc R
C28 C 0.7424(4) 0.26773(17) 0.43216(13) 0.0288(9) Uani 1 1 d .
H28 H 0.8209 0.2288 0.4311 0.035 Uiso 1 1 calc R
C29 C 0.7952(4) 0.33671(16) 0.45129(15) 0.0304(9) Uani 1 1 d .
H29 H 0.9084 0.3452 0.4622 0.036 Uiso 1 1 calc R
C30 C 0.6784(4) 0.39314(16) 0.45407(14) 0.0275(9) Uani 1 1 d .
H30 H 0.7102 0.4404 0.4686 0.033 Uiso 1 1 calc R
C31 C 0.2513(4) 0.24180(17) 0.36540(15) 0.0269(9) Uani 1 1 d .
C32 C 0.1544(4) 0.19170(16) 0.39613(15) 0.0285(9) Uani 1 1 d .
H32 H 0.1246 0.1991 0.4393 0.034 Uiso 1 1 calc R
C33 C 0.0996(4) 0.12977(16) 0.36404(15) 0.0294(9) Uani 1 1 d .
H33 H 0.0329 0.0948 0.3857 0.035 Uiso 1 1 calc R
C34 C 0.1410(4) 0.11812(16) 0.30037(15) 0.0232(8) Uani 1 1 d .
C35 C 0.2377(4) 0.17162(17) 0.27066(15) 0.0307(9) Uani 1 1 d .
H35 H 0.2662 0.1656 0.2272 0.037 Uiso 1 1 calc R
C36 C 0.2936(4) 0.23337(17) 0.30265(15) 0.0316(9) Uani 1 1 d .
H36 H 0.3597 0.2690 0.2816 0.038 Uiso 1 1 calc R
C37 C 0.0847(4) 0.05066(16) 0.26682(14) 0.0225(8) Uani 1 1 d .
C38 C -0.0647(4) 0.01636(16) 0.28327(14) 0.0260(9) Uani 1 1 d .
H38 H -0.1340 0.0371 0.3151 0.031 Uiso 1 1 calc R
C39 C -0.1123(4) -0.04784(16) 0.25341(15) 0.0295(9) Uani 1 1 d .
H39 H -0.2138 -0.0709 0.2652 0.035 Uiso 1 1 calc R
C40 C -0.0147(4) -0.07869(17) 0.20696(14) 0.0311(9) Uani 1 1 d .
H40 H -0.0484 -0.1226 0.1864 0.037 Uiso 1 1 calc R
C41 C 0.1343(4) -0.04454(17) 0.19050(14) 0.0304(9) Uani 1 1 d .
H41 H 0.2040 -0.0655 0.1589 0.037 Uiso 1 1 calc R
C42 C 0.1806(4) 0.01949(16) 0.21989(13) 0.0253(8) Uani 1 1 d .
H42 H 0.2814 0.0428 0.2075 0.030 Uiso 1 1 calc R

loop_
_atom_site_aniso_label
_atom_site_aniso_U_11
_atom_site_aniso_U_22
_atom_site_aniso_U_33
_atom_site_aniso_U_23
_atom_site_aniso_U_13
_atom_site_aniso_U_12
O1 0.0171(13) 0.0225(12) 0.0204(13) 0.0017(11) -0.0002(10) 0.0007(10)
O2 0.0268(15) 0.0325(14) 0.0233(14) -0.0010(12) 0.0030(12) 0.0046(12)
O3 0.0341(15) 0.0261(13) 0.0302(13) 0.0063(12) 0.0065(13) 0.0048(12)
O4 0.0243(14) 0.0269(13) 0.0437(16) -0.0102(12) -0.0027(13) 0.0048(12)
N1 0.0226(17) 0.0212(15) 0.0199(16) 0.0035(13) 0.0013(13) 0.0054(14)
C1 0.019(2) 0.0220(19) 0.0200(18) -0.0023(15) 0.0013(16) 0.0017(16)
C2 0.0156(18) 0.0226(18) 0.0227(19) -0.0015(15) -0.0010(16) 0.0005(16)
C3 0.018(2) 0.0215(19) 0.026(2) -0.0034(17) -0.0059(17) -0.0028(16)
C4 0.0193(19) 0.0204(19) 0.027(2) -0.0028(16) -0.0015(17) -0.0036(17)
C5 0.0119(19) 0.0195(18) 0.0235(19) -0.0029(16) -0.0018(16) -0.0017(15)
C6 0.0154(19) 0.0193(18) 0.0216(18) 0.0041(15) -0.0020(16) 0.0016(16)
C7 0.019(2) 0.0153(18) 0.0203(19) -0.0030(15) -0.0016(16) -0.0002(15)
C8 0.016(2) 0.0157(17) 0.0210(19) -0.0005(15) 0.0025(16) 0.0027(16)
C9 0.019(2) 0.0239(18) 0.024(2) -0.0020(16) 0.0034(16) -0.0039(16)
C10 0.0128(19) 0.034(2) 0.031(2) 0.0018(18) 0.0015(17) -0.0018(17)
C11 0.015(2) 0.039(2) 0.028(2) -0.0015(18) -0.0064(17) 0.0017(17)
C12 0.022(2) 0.025(2) 0.0218(19) -0.0014(17) -0.0012(16) -0.0003(16)
C13 0.019(2) 0.0182(18) 0.0211(19) 0.0006(15) -0.0029(16) -0.0025(16)
C14 0.025(2) 0.0238(19) 0.026(2) -0.0022(16) -0.0013(17) -0.0018(17)
C15 0.027(2) 0.033(2) 0.0213(19) 0.0021(17) -0.0034(17) -0.0046(18)
C16 0.029(2) 0.031(2) 0.028(2) 0.0092(18) -0.0095(18) -0.0033(18)
C17 0.027(2) 0.024(2) 0.035(2) 0.0058(18) -0.0031(19) 0.0022(17)
C18 0.024(2) 0.0253(19) 0.027(2) -0.0004(17) -0.0012(17) 0.0000(18)
C19 0.0131(19) 0.0234(18) 0.0185(19) 0.0025(16) 0.0003(15) 0.0015(16)
C20 0.017(2) 0.0266(19) 0.025(2) 0.0000(17) -0.0012(17) -0.0007(17)
C21 0.025(2) 0.029(2) 0.028(2) -0.0038(17) 0.0003(17) 0.0025(17)
C22 0.026(2) 0.043(2) 0.022(2) 0.0023(19) 0.0054(17) 0.0040(19)
C23 0.026(2) 0.034(2) 0.033(2) 0.0084(19) 0.0065(18) -0.0013(19)
C24 0.023(2) 0.028(2) 0.029(2) 0.0026(18) 0.0046(17) 0.0044(17)
C25 0.022(2) 0.021(2) 0.023(2) 0.0029(17) 0.0028(16) 0.0055(17)
C26 0.023(2) 0.027(2) 0.024(2) -0.0023(17) 0.0011(17) 0.0031(17)
C27 0.027(2) 0.027(2) 0.025(2) -0.0019(17) -0.0009(18) 0.0017(18)
C28 0.036(3) 0.026(2) 0.025(2) 0.0042(17) 0.0023(18) 0.0121(18)
C29 0.025(2) 0.030(2) 0.036(2) 0.0084(18) 0.0011(18) 0.0055(18)
C30 0.031(2) 0.0226(19) 0.029(2) 0.0019(16) 0.0007(18) 0.0003(17)
C31 0.023(2) 0.024(2) 0.034(2) -0.0019(18) -0.0041(18) 0.0014(17)
C32 0.033(2) 0.028(2) 0.024(2) -0.0019(18) -0.0058(18) 0.0032(19)
C33 0.028(2) 0.029(2) 0.031(2) 0.0077(18) 0.0001(18) 0.0022(19)
C34 0.020(2) 0.026(2) 0.024(2) 0.0054(17) -0.0013(16) 0.0070(17)
C35 0.031(2) 0.037(2) 0.024(2) 0.0006(17) 0.0089(18) 0.0059(19)
C36 0.027(2) 0.028(2) 0.040(2) -0.0020(19) 0.0090(19) -0.0040(18)
C37 0.021(2) 0.023(2) 0.024(2) 0.0025(16) -0.0053(16) 0.0025(17)
C38 0.027(2) 0.028(2) 0.023(2) 0.0046(17) -0.0014(17) 0.0030(18)
C39 0.027(2) 0.028(2) 0.034(2) 0.0072(18) -0.0055(18) -0.0006(18)
C40 0.035(2) 0.027(2) 0.031(2) 0.0007(18) -0.0129(19) 0.0010(19)
C41 0.031(2) 0.036(2) 0.024(2) -0.0007(18) -0.0023(17) 0.0048(19)
C42 0.024(2) 0.027(2) 0.025(2) -0.0010(17) -0.0033(17) 0.0008(17)

loop_
_atom_type_symbol
_atom_type_description
_atom_type_scat_dispersion_real
_atom_type_scat_dispersion_imag
_atom_type_scat_source
C C 0.0033 0.0016 'International Tables Vol C Tables 4.2.6.8 and 6.1.1.4'
H H 0.0000 0.0000 'International Tables Vol C Tables 4.2.6.8 and 6.1.1.4'
N N 0.0061 0.0033 'International Tables Vol C Tables 4.2.6.8 and 6.1.1.4'
O O 0.0106 0.0060 'International Tables Vol C Tables 4.2.6.8 and 6.1.1.4'

loop_
_geom_angle_atom_site_label_1
_geom_angle_atom_site_label_2
_geom_angle_atom_site_label_3
_geom_angle
C1 O1 C6 98.8(2)
C26 O4 C31 117.6(2)
C3 N1 C25 122.8(3)
C4 N1 C3 113.9(3)
C4 N1 C25 122.9(2)
O1 C1 C2 99.6(2)
O1 C1 C8 100.4(2)
O1 C1 C13 111.6(2)
C8 C1 C2 105.9(2)
C13 C1 C2 115.9(2)
C13 C1 C8 120.4(3)
C1 C2 H2 111.1
C3 C2 C1 116.1(2)
C3 C2 H2 111.1
C3 C2 C5 104.4(2)
C5 C2 C1 102.5(2)
C5 C2 H2 111.1
O2 C3 N1 123.2(3)
O2 C3 C2 128.7(3)
N1 C3 C2 108.1(3)
O3 C4 N1 124.4(3)
O3 C4 C5 128.1(3)
N1 C4 C5 107.6(3)
C2 C5 H5 110.9
C2 C5 C6 102.1(2)
C4 C5 C2 105.7(2)
C4 C5 H5 110.9
C4 C5 C6 115.8(2)
C6 C5 H5 110.9
O1 C6 C5 98.7(2)
O1 C6 C7 100.3(2)
O1 C6 C19 111.3(2)
C7 C6 C5 107.8(2)
C19 C6 C5 118.5(3)
C19 C6 C7 117.2(3)
C8 C7 C6 106.3(3)
C12 C7 C6 132.3(3)
C12 C7 C8 121.4(3)
C7 C8 C1 105.0(3)
C9 C8 C1 133.9(3)
C9 C8 C7 120.9(3)
C8 C9 H9 120.9
C8 C9 C10 118.2(3)
C10 C9 H9 120.9
C9 C10 H10 119.4
C9 C10 C11 121.1(3)
C11 C10 H10 119.4
C10 C11 H11 119.6
C10 C11 C12 120.8(3)
C12 C11 H11 119.6
C7 C12 C11 117.6(3)
C7 C12 H12 121.2
C11 C12 H12 121.2
C14 C13 C1 119.1(3)
C18 C13 C1 121.3(3)
C18 C13 C14 119.6(3)
C13 C14 H14 119.9
C15 C14 C13 120.3(3)
C15 C14 H14 119.9
C14 C15 H15 120.1
C16 C15 C14 119.7(3)
C16 C15 H15 120.1
C15 C16 H16 120.0
C17 C16 C15 120.0(3)
C17 C16 H16 120.0
C16 C17 H17 119.7
C16 C17 C18 120.5(3)
C18 C17 H17 119.7
C13 C18 C17 119.9(3)
C13 C18 H18 120.0
C17 C18 H18 120.0
C20 C19 C6 119.5(3)
C20 C19 C24 119.4(3)
C24 C19 C6 121.1(3)
C19 C20 H20 119.8
C21 C20 C19 120.3(3)
C21 C20 H20 119.8
C20 C21 H21 119.9
C20 C21 C22 120.2(3)
C22 C21 H21 119.9
C21 C22 H22 120.1
C23 C22 C21 119.8(3)
C23 C22 H22 120.1
C22 C23 H23 119.9
C22 C23 C24 120.2(3)
C24 C23 H23 119.9
C19 C24 H24 119.9
C23 C24 C19 120.1(3)
C23 C24 H24 119.9
C26 C25 N1 118.7(3)
C26 C25 C30 121.0(3)
C30 C25 N1 120.3(3)
C25 C26 O4 115.1(3)
C25 C26 C27 120.4(3)
C27 C26 O4 124.4(3)
C26 C27 H27 120.8
C28 C27 C26 118.4(3)
C28 C27 H27 120.8
C27 C28 H28 118.9
C27 C28 C29 122.1(3)
C29 C28 H28 118.9
C28 C29 H29 120.7
C28 C29 C30 118.5(3)
C30 C29 H29 120.7
C25 C30 C29 119.4(3)
C25 C30 H30 120.3
C29 C30 H30 120.3
C32 C31 O4 118.6(3)
C32 C31 C36 121.5(3)
C36 C31 O4 119.8(3)
C31 C32 H32 120.2
C31 C32 C33 119.7(3)
C33 C32 H32 120.2
C32 C33 H33 119.5
C32 C33 C34 121.0(3)
C34 C33 H33 119.5
C33 C34 C37 120.6(3)
C35 C34 C33 117.1(3)
C35 C34 C37 122.3(3)
C34 C35 H35 119.0
C36 C35 C34 122.0(3)
C36 C35 H35 119.0
C31 C36 C35 118.6(3)
C31 C36 H36 120.7
C35 C36 H36 120.7
C38 C37 C34 120.9(3)
C42 C37 C34 120.9(3)
C42 C37 C38 118.2(3)
C37 C38 H38 119.9
C39 C38 C37 120.2(3)
C39 C38 H38 119.9
C38 C39 H39 119.5
C40 C39 C38 121.0(3)
C40 C39 H39 119.5
C39 C40 H40 120.6
C39 C40 C41 118.9(3)
C41 C40 H40 120.6
C40 C41 H41 120.0
C42 C41 C40 120.1(3)
C42 C41 H41 120.0
C37 C42 H42 119.2
C41 C42 C37 121.6(3)
C41 C42 H42 119.2

loop_
_geom_bond_atom_site_label_1
_geom_bond_atom_site_label_2
_geom_bond_distance
O1 C1 1.456(3)
O1 C6 1.463(3)
O2 C3 1.219(3)
O3 C4 1.213(3)
O4 C26 1.388(3)
O4 C31 1.409(3)
N1 C3 1.401(3)
N1 C4 1.390(3)
N1 C25 1.436(3)
C1 C2 1.570(4)
C1 C8 1.528(4)
C1 C13 1.496(4)
C2 H2 1.0000
C2 C3 1.517(4)
C2 C5 1.549(4)
C4 C5 1.514(4)
C5 H5 1.0000
C5 C6 1.561(4)
C6 C7 1.519(4)
C6 C19 1.501(4)
C7 C8 1.395(4)
C7 C12 1.381(4)
C8 C9 1.384(4)
C9 H9 0.9500
C9 C10 1.385(4)
C10 H10 0.9500
C10 C11 1.391(4)
C11 H11 0.9500
C11 C12 1.401(4)
C12 H12 0.9500
C13 C14 1.391(4)
C13 C18 1.382(4)
C14 H14 0.9500
C14 C15 1.389(4)
C15 H15 0.9500
C15 C16 1.382(4)
C16 H16 0.9500
C16 C17 1.377(4)
C17 H17 0.9500
C17 C18 1.387(4)
C18 H18 0.9500
C19 C20 1.385(4)
C19 C24 1.390(4)
C20 H20 0.9500
C20 C21 1.382(4)
C21 H21 0.9500
C21 C22 1.386(4)
C22 H22 0.9500
C22 C23 1.381(4)
C23 H23 0.9500
C23 C24 1.385(4)
C24 H24 0.9500
C25 C26 1.376(4)
C25 C30 1.383(4)
C26 C27 1.384(4)
C27 H27 0.9500
C27 C28 1.378(4)
C28 H28 0.9500
C28 C29 1.389(4)
C29 H29 0.9500
C29 C30 1.394(4)
C30 H30 0.9500
C31 C32 1.364(4)
C31 C36 1.374(4)
C32 H32 0.9500
C32 C33 1.390(4)
C33 H33 0.9500
C33 C34 1.399(4)
C34 C35 1.396(4)
C34 C37 1.491(4)
C35 H35 0.9500
C35 C36 1.389(4)
C36 H36 0.9500
C37 C38 1.396(4)
C37 C42 1.377(4)
C38 H38 0.9500
C38 C39 1.385(4)
C39 H39 0.9500
C39 C40 1.374(4)
C40 H40 0.9500
C40 C41 1.392(4)
C41 H41 0.9500
C41 C42 1.375(4)
C42 H42 0.9500

loop_
_geom_torsion_atom_site_label_1
_geom_torsion_atom_site_label_2
_geom_torsion_atom_site_label_3
_geom_torsion_atom_site_label_4
_geom_torsion
O1 C1 C2 C3 -144.7(2)
O1 C1 C2 C5 -31.6(3)
O1 C1 C8 C7 32.4(3)
O1 C1 C8 C9 -152.3(3)
O1 C1 C13 C14 -165.9(3)
O1 C1 C13 C18 13.5(4)
O1 C6 C7 C8 -30.5(3)
O1 C6 C7 C12 152.4(3)
O1 C6 C19 C20 -43.1(4)
O1 C6 C19 C24 138.8(3)
O3 C4 C5 C2 -175.5(3)
O3 C4 C5 C6 72.3(4)
O4 C26 C27 C28 179.2(3)
O4 C31 C32 C33 177.9(3)
O4 C31 C36 C35 -177.4(3)
N1 C4 C5 C2 5.4(3)
N1 C4 C5 C6 -106.8(3)
N1 C25 C26 O4 1.0(4)
N1 C25 C26 C27 -177.5(3)
N1 C25 C30 C29 180.0(3)
C1 O1 C6 C5 -59.8(2)
C1 O1 C6 C7 50.2(2)
C1 O1 C6 C19 174.9(2)
C1 C2 C3 O2 -66.4(4)
C1 C2 C3 N1 113.0(3)
C1 C2 C5 C4 -125.3(2)
C1 C2 C5 C6 -3.7(3)
C1 C8 C9 C10 -176.2(3)
C1 C13 C14 C15 179.5(3)
C1 C13 C18 C17 -179.3(3)
C2 C1 C8 C7 -70.9(3)
C2 C1 C8 C9 104.5(4)
C2 C1 C13 C14 -52.7(4)
C2 C1 C13 C18 126.6(3)
C2 C5 C6 O1 37.6(3)
C2 C5 C6 C7 -66.2(3)
C2 C5 C6 C19 157.7(3)
C3 N1 C4 O3 175.7(3)
C3 N1 C4 C5 -5.2(3)
C3 N1 C25 C26 -91.1(4)
C3 N1 C25 C30 89.9(4)
C3 C2 C5 C4 -3.8(3)
C3 C2 C5 C6 117.7(2)
C4 N1 C3 O2 -178.0(3)
C4 N1 C3 C2 2.6(3)
C4 N1 C25 C26 80.9(4)
C4 N1 C25 C30 -98.1(4)
C4 C5 C6 O1 151.9(2)
C4 C5 C6 C7 48.1(3)
C4 C5 C6 C19 -88.0(3)
C5 C2 C3 O2 -178.4(3)
C5 C2 C3 N1 1.0(3)
C5 C6 C7 C8 72.2(3)
C5 C6 C7 C12 -104.9(4)
C5 C6 C19 C20 -156.4(3)
C5 C6 C19 C24 25.5(4)
C6 O1 C1 C2 57.3(2)
C6 O1 C1 C8 -50.9(2)
C6 O1 C1 C13 -179.7(2)
C6 C7 C8 C1 -1.0(3)
C6 C7 C8 C9 -177.1(3)
C6 C7 C12 C11 177.8(3)
C6 C19 C20 C21 -178.8(3)
C6 C19 C24 C23 178.2(3)
C7 C6 C19 C20 71.6(4)
C7 C6 C19 C24 -106.6(3)
C7 C8 C9 C10 -1.5(4)
C8 C1 C2 C3 -40.9(3)
C8 C1 C2 C5 72.2(3)
C8 C1 C13 C14 76.9(4)
C8 C1 C13 C18 -103.7(4)
C8 C7 C12 C11 1.0(5)
C8 C9 C10 C11 1.2(5)
C9 C10 C11 C12 0.2(5)
C10 C11 C12 C7 -1.3(5)
C12 C7 C8 C1 176.4(3)
C12 C7 C8 C9 0.4(5)
C13 C1 C2 C3 95.5(3)
C13 C1 C2 C5 -151.4(3)
C13 C1 C8 C7 155.2(3)
C13 C1 C8 C9 -29.5(5)
C13 C14 C15 C16 -0.6(5)
C14 C13 C18 C17 0.0(5)
C14 C15 C16 C17 1.0(5)
C15 C16 C17 C18 -0.8(5)
C16 C17 C18 C13 0.3(5)
C18 C13 C14 C15 0.1(5)
C19 C6 C7 C8 -151.1(3)
C19 C6 C7 C12 31.8(5)
C19 C20 C21 C22 0.7(5)
C20 C19 C24 C23 0.1(5)
C20 C21 C22 C23 -0.1(5)
C21 C22 C23 C24 -0.5(5)
C22 C23 C24 C19 0.5(5)
C24 C19 C20 C21 -0.7(5)
C25 N1 C3 O2 -5.3(5)
C25 N1 C3 C2 175.3(3)
C25 N1 C4 O3 3.1(5)
C25 N1 C4 C5 -177.8(2)
C25 C26 C27 C28 -2.4(5)
C26 O4 C31 C32 109.2(3)
C26 O4 C31 C36 -74.3(4)
C26 C25 C30 C29 1.1(5)
C26 C27 C28 C29 1.0(5)
C27 C28 C29 C30 1.4(5)
C28 C29 C30 C25 -2.4(5)
C30 C25 C26 O4 179.9(3)
C30 C25 C26 C27 1.4(5)
C31 O4 C26 C25 167.3(3)
C31 O4 C26 C27 -14.2(5)
C31 C32 C33 C34 -0.5(5)
C32 C31 C36 C35 -1.0(5)
C32 C33 C34 C35 -0.7(5)
C32 C33 C34 C37 178.6(3)
C33 C34 C35 C36 1.1(5)
C33 C34 C37 C38 30.7(4)
C33 C34 C37 C42 -147.6(3)
C34 C35 C36 C31 -0.3(5)
C34 C37 C38 C39 -177.5(3)
C34 C37 C42 C41 177.0(3)
C35 C34 C37 C38 -150.0(3)
C35 C34 C37 C42 31.6(5)
C36 C31 C32 C33 1.4(5)
C37 C34 C35 C36 -178.2(3)
C37 C38 C39 C40 -0.4(5)
C38 C37 C42 C41 -1.4(5)
C38 C39 C40 C41 0.4(5)
C39 C40 C41 C42 -0.9(5)
C40 C41 C42 C37 1.4(5)
C42 C37 C38 C39 0.9(5)
